data_2223845
loop_
_publ_author_name
'Ghadermazi, Mohammad'
'Manteghi, Faranak'
'Aghabozorg, Hossein'

_publ_section_title
;(Propane-1,3-diammonium)
 bis(4-hydroxypyridine-2,6-dicarboxylato-\k^3^<i>O</i>^2^,<i>N</i>,<i>O</i>^6^)zinc(II)
 3.5-hydrate
;
_journal_coeditor_code HY2228
_journal_issue 11
_journal_name_full 'Acta Crystallographica Section E'
_journal_page_first m1374
_journal_page_last m1375
_journal_paper_doi 10.1107/S1600536809041634
_journal_volume 65
_journal_year 2009
_chemical_formula_iupac '(C3 H12 N2) [Zn (C7 H3 N O5)2], 3.5H2 O'
_chemical_formula_moiety 'C3 H12 N2 2+, C14 H6 N2 O10 Zn 2-, 3.5(H2 O)'
_chemical_formula_sum 'C17 H25 N4 O13.5 Zn'
_chemical_formula_weight 566.78
_chemical_name_systematic
;
(Propane-1,3-diammonium) bis(4-hydroxypyridine-2,6-dicarboxylato-
\k^3^<i>O</i>^2^,<i>N</i>,<i>O</i>^6^)zinc(II) 3.5-hydrate
;
_space_group_IT_number 7
_symmetry_cell_setting monoclinic
_symmetry_space_group_name_Hall 'P -2yc'
_symmetry_space_group_name_H-M 'P 1 c 1'
_atom_sites_solution_hydrogens mixed
_atom_sites_solution_primary direct
_atom_sites_solution_secondary difmap
_audit_creation_method SHELXL-97
_cell_angle_alpha 90.00
_cell_angle_beta 98.93(3)
_cell_angle_gamma 90.00
_cell_formula_units_Z 4
_cell_length_a 11.853(3)
_cell_length_b 12.633(2)
_cell_length_c 15.333(3)
_cell_measurement_reflns_used 587
_cell_measurement_temperature 120(2)
_cell_measurement_theta_max 29
_cell_measurement_theta_min 3
_cell_volume 2268.1(8)
_computing_cell_refinement 'SAINT-Plus (Bruker, 2007)'
_computing_data_collection 'SMART (Bruker, 2007)'
_computing_data_reduction 'SAINT-Plus (Bruker, 2007)'
_computing_molecular_graphics 'SHELXTL (Sheldrick, 2008)'
_computing_publication_material 'SHELXTL (Sheldrick, 2008)'
_computing_structure_refinement 'SHELXTL (Sheldrick, 2008)'
_computing_structure_solution 'SHELXTL (Sheldrick, 2008)'
_diffrn_ambient_temperature 120(2)
_diffrn_measured_fraction_theta_full 0.998
_diffrn_measured_fraction_theta_max 0.998
_diffrn_measurement_device_type 'Bruker SMART 1000 CCD'
_diffrn_measurement_method '\f and \w'
_diffrn_radiation_monochromator graphite
_diffrn_radiation_source 'fine-focus sealed tube'
_diffrn_radiation_type MoK\a
_diffrn_radiation_wavelength 0.71073
_diffrn_reflns_av_R_equivalents 0.0370
_diffrn_reflns_av_sigmaI/netI 0.0666
_diffrn_reflns_limit_h_max 16
_diffrn_reflns_limit_h_min -16
_diffrn_reflns_limit_k_max 17
_diffrn_reflns_limit_k_min -17
_diffrn_reflns_limit_l_max 20
_diffrn_reflns_limit_l_min -20
_diffrn_reflns_number 24459
_diffrn_reflns_theta_full 29.00
_diffrn_reflns_theta_max 29.00
_diffrn_reflns_theta_min 1.61
_exptl_absorpt_coefficient_mu 1.162
_exptl_absorpt_correction_T_max 0.891
_exptl_absorpt_correction_T_min 0.757
_exptl_absorpt_correction_type multi-scan
_exptl_absorpt_process_details '(SADABS; Sheldrick, 1996)'
_exptl_crystal_colour colorless
_exptl_crystal_density_diffrn 1.660
_exptl_crystal_density_method 'not measured'
_exptl_crystal_description plate
_exptl_crystal_F_000 1172
_exptl_crystal_size_max 0.25
_exptl_crystal_size_mid 0.20
_exptl_crystal_size_min 0.10
_refine_diff_density_max 0.605
_refine_diff_density_min -0.380
_refine_ls_abs_structure_details 'Flack (1983), 5792 Friedel pairs'
_refine_ls_abs_structure_Flack 0.492(8)
_refine_ls_extinction_method none
_refine_ls_goodness_of_fit_ref 1.003
_refine_ls_hydrogen_treatment mixed
_refine_ls_matrix_type full
_refine_ls_number_parameters 659
_refine_ls_number_reflns 11831
_refine_ls_number_restraints 14
_refine_ls_restrained_S_all 1.004
_refine_ls_R_factor_all 0.0542
_refine_ls_R_factor_gt 0.0385
_refine_ls_shift/su_max 0.001
_refine_ls_shift/su_mean 0.000
_refine_ls_structure_factor_coef Fsqd
_refine_ls_weighting_details 'calc w=1/[\s^2^(Fo^2^)+(0.026P)^2^+0.24P] where P=(Fo^2^+2Fc^2^)/3'
_refine_ls_weighting_scheme calc
_refine_ls_wR_factor_gt 0.0759
_refine_ls_wR_factor_ref 0.0801
_reflns_number_gt 9079
_reflns_number_total 11831
_reflns_threshold_expression I>2\s(I)
_cod_data_source_file hy2228.cif
_cod_data_source_block I
_cod_depositor_comments
;
The following automatic conversions were performed:
'_symmetry_cell_setting' value 'Monoclinic' changed to 'monoclinic'
according to '/home/saulius/struct/CIF-dictionaries/cif_core.dic'
dictionary named 'cif_core.dic' version 2.4.1 from 2010-06-29.

Automatic conversion script
Id: cif_fix_enum 1527 2010-12-29 10:47:43Z saulius 

The following automatic conversions were performed:

'_symmetry_cell_setting' value 'Monoclinic' changed to 'monoclinic'
according to /home/saulius/struct/CIF-dictionaries/cif_core.dic
dictionary named 'cif_core.dic' version 2.4.1 from 2010-06-29.

Automatic conversion script
Id: cif_fix_values 1715 2011-07-08 13:25:40Z adriana 
;
_cod_original_sg_symbol_H-M 'P c'
_cod_database_code 2223845
_cod_database_fobs_code 2223845

loop_
_symmetry_equiv_pos_as_xyz
'x, y, z'
'x, -y, z+1/2'

loop_
_atom_site_type_symbol
_atom_site_label
_atom_site_fract_x
_atom_site_fract_y
_atom_site_fract_z
_atom_site_U_iso_or_equiv
_atom_site_adp_type
_atom_site_calc_flag
_atom_site_refinement_flags
_atom_site_occupancy
_atom_site_disorder_assembly
_atom_site_disorder_group
Zn Zn1 0.50235(3) 0.46750(3) 0.88270(2) 0.01608(10) Uani d . 1 . .
O O1 0.6535(2) 0.53464(18) 0.85562(18) 0.0177(6) Uani d . 1 . .
O O2 0.7867(2) 0.5165(2) 0.76790(18) 0.0218(6) Uani d . 1 . .
O O3 0.3643(2) 0.32454(19) 0.86439(16) 0.0219(6) Uani d . 1 . .
O O4 0.3500(2) 0.16616(18) 0.79754(15) 0.0236(5) Uani d . 1 . .
O O5 0.5712(3) 0.2441(2) 0.54295(18) 0.0228(6) Uani d D 1 . .
H H5O 0.613(3) 0.272(3) 0.512(2) 0.027 Uiso d D 1 . .
N N1 0.5313(2) 0.3803(2) 0.77863(19) 0.0145(7) Uani d . 1 . .
C C1 0.6915(3) 0.4956(3) 0.7887(2) 0.0159(8) Uani d . 1 . .
C C2 0.6169(3) 0.4132(3) 0.7370(3) 0.0155(8) Uani d . 1 . .
C C3 0.6351(3) 0.3701(3) 0.6581(2) 0.0154(8) Uani d . 1 . .
H H3A 0.6946 0.3943 0.6304 0.018 Uiso calc R 1 . .
C C4 0.5629(3) 0.2894(3) 0.6200(2) 0.0170(8) Uani d . 1 . .
C C5 0.4795(3) 0.2504(3) 0.6674(2) 0.0172(8) Uani d . 1 . .
H H5A 0.4339 0.1933 0.6461 0.021 Uiso calc R 1 . .
C C6 0.4662(3) 0.2980(3) 0.7460(2) 0.0151(8) Uani d . 1 . .
C C7 0.3843(3) 0.2600(3) 0.8063(2) 0.0191(8) Uani d . 1 . .
O O6 0.3962(2) 0.59727(19) 0.82811(16) 0.0189(6) Uani d . 1 . .
O O7 0.2541(2) 0.7022(2) 0.85680(17) 0.0221(6) Uani d . 1 . .
O O8 0.5893(2) 0.3753(2) 0.99522(17) 0.0181(6) Uani d . 1 . .
O O9 0.5808(2) 0.3416(2) 1.13726(17) 0.0193(6) Uani d . 1 . .
O O10 0.2270(2) 0.5656(2) 1.17553(17) 0.0249(6) Uani d . 1 . .
H H10O 0.1725 0.6130 1.1589 0.030 Uiso d R 1 . .
N N2 0.4233(3) 0.5118(2) 0.9829(2) 0.0144(7) Uani d . 1 . .
C C8 0.3277(3) 0.6312(3) 0.8767(2) 0.0175(8) Uani d . 1 . .
C C9 0.3388(3) 0.5825(3) 0.9677(2) 0.0146(8) Uani d . 1 . .
C C10 0.2703(3) 0.6058(3) 1.0312(2) 0.0158(8) Uani d . 1 . .
H H10A 0.2137 0.6574 1.0215 0.019 Uiso calc R 1 . .
C C11 0.2901(3) 0.5481(3) 1.1109(3) 0.0161(8) Uani d . 1 . .
C C12 0.3777(3) 0.4745(3) 1.1256(3) 0.0124(8) Uani d . 1 . .
H H12A 0.3916 0.4364 1.1781 0.015 Uiso calc R 1 . .
C C13 0.4437(3) 0.4593(3) 1.0600(3) 0.0141(8) Uani d . 1 . .
C C14 0.5452(3) 0.3849(3) 1.0661(3) 0.0141(8) Uani d . 1 . .
Zn Zn2 -0.12188(3) -0.02728(3) 1.01277(2) 0.01528(10) Uani d . 1 . .
O O11 0.0296(2) -0.14519(19) 1.04823(16) 0.0196(6) Uani d . 1 . .
O O12 0.0786(2) -0.2812(2) 1.14128(17) 0.0319(6) Uani d . 1 . .
O O13 -0.2797(2) 0.0411(2) 1.03501(18) 0.0184(6) Uani d . 1 . .
O O14 -0.4204(2) 0.0173(2) 1.11457(18) 0.0206(6) Uani d . 1 . .
O O15 -0.2106(2) -0.2439(2) 1.35147(18) 0.0237(6) Uani d D 1 . .
H H15O -0.269(3) -0.216(3) 1.372(2) 0.028 Uiso d D 1 . .
N N3 -0.1529(2) -0.1050(2) 1.1203(2) 0.0146(6) Uani d . 1 . .
C C15 0.0181(3) -0.2057(3) 1.1134(2) 0.0210(8) Uani d . 1 . .
C C16 -0.0838(3) -0.1806(3) 1.1597(2) 0.0154(8) Uani d . 1 . .
C C17 -0.1023(3) -0.2290(3) 1.2367(2) 0.0182(8) Uani d . 1 . .
H H17A -0.0533 -0.2816 1.2626 0.022 Uiso calc R 1 . .
C C18 -0.1958(3) -0.1973(3) 1.2748(2) 0.0168(8) Uani d . 1 . .
C C19 -0.2690(3) -0.1203(3) 1.2332(2) 0.0167(8) Uani d . 1 . .
H H19A -0.3322 -0.0982 1.2575 0.020 Uiso calc R 1 . .
C C20 -0.2460(3) -0.0772(3) 1.1549(2) 0.0132(8) Uani d . 1 . .
C C21 -0.3222(3) 0.0008(3) 1.0986(3) 0.0155(8) Uani d . 1 . .
O O16 -0.0287(2) 0.1199(2) 1.06223(17) 0.0182(6) Uani d . 1 . .
O O17 0.1104(2) 0.2269(2) 1.03114(16) 0.0181(6) Uani d . 1 . .
O O18 -0.1961(2) -0.1272(2) 0.90562(17) 0.0183(6) Uani d . 1 . .
O O19 -0.1854(2) -0.1664(2) 0.76526(18) 0.0237(6) Uani d . 1 . .
O O20 0.1724(2) 0.0551(2) 0.73170(17) 0.0210(6) Uani d . 1 . .
H H20O 0.2249 0.1016 0.7400 0.025 Uiso d R 1 . .
N N4 -0.0427(3) 0.0196(2) 0.9128(2) 0.0131(7) Uani d . 1 . .
C C22 0.0418(3) 0.1510(3) 1.0141(2) 0.0165(8) Uani d . 1 . .
C C23 0.0400(3) 0.0918(3) 0.9267(2) 0.0130(8) Uani d . 1 . .
C C24 0.1146(3) 0.1069(3) 0.8686(2) 0.0144(8) Uani d . 1 . .
H H24A 0.1720 0.1576 0.8794 0.017 Uiso calc R 1 . .
C C25 0.1029(3) 0.0445(3) 0.7922(3) 0.0153(8) Uani d . 1 . .
C C26 0.0155(3) -0.0297(3) 0.7771(3) 0.0152(8) Uani d . 1 . .
H H26A 0.0054 -0.0712 0.7264 0.018 Uiso calc R 1 . .
C C27 -0.0557(3) -0.0399(3) 0.8396(3) 0.0125(8) Uani d . 1 . .
C C28 -0.1520(3) -0.1184(3) 0.8355(3) 0.0158(8) Uani d . 1 . .
N N5 0.4016(3) -0.0146(2) 0.4508(2) 0.0209(7) Uani d . 1 . .
H H5NA 0.4519 -0.0189 0.4976 0.025 Uiso d R 1 . .
H H5NB 0.3527 0.0015 0.4847 0.025 Uiso d R 1 . .
H H5NC 0.3881 -0.0730 0.4223 0.025 Uiso d R 1 . .
N N6 0.4727(2) 0.1754(2) 0.20851(17) 0.0222(6) Uani d . 1 . .
H H6NA 0.4942 0.1204 0.1824 0.027 Uiso d R 1 . .
H H6NB 0.4007 0.1783 0.2108 0.027 Uiso d R 1 . .
H H6NC 0.4959 0.2343 0.1894 0.027 Uiso d R 1 . .
C C29 0.4101(3) 0.0808(3) 0.3943(2) 0.0207(7) Uani d . 1 . .
H H29A 0.4104 0.1443 0.4299 0.025 Uiso calc R 1 . .
H H29B 0.3441 0.0837 0.3482 0.025 Uiso calc R 1 . .
C C30 0.5171(3) 0.0768(3) 0.3532(2) 0.0222(8) Uani d . 1 . .
H H30A 0.5134 0.0154 0.3150 0.027 Uiso calc R 1 . .
H H30B 0.5818 0.0673 0.3997 0.027 Uiso calc R 1 . .
C C31 0.5382(3) 0.1748(3) 0.2996(2) 0.0213(8) Uani d . 1 . .
H H31A 0.5179 0.2373 0.3306 0.026 Uiso calc R 1 . .
H H31B 0.6190 0.1791 0.2960 0.026 Uiso calc R 1 . .
N N7 0.8201(3) 0.2833(2) 0.1175(2) 0.0263(7) Uani d . 1 . .
H H7NA 0.8528 0.2421 0.0843 0.032 Uiso d R 1 . .
H H7NB 0.8340 0.2738 0.1736 0.032 Uiso d R 1 . .
H H7NC 0.7534 0.3085 0.1205 0.032 Uiso d R 1 . .
N N8 0.9664(3) 0.5324(2) -0.0880(2) 0.0232(7) Uani d . 1 . .
H H8NA 0.9821 0.5988 -0.0839 0.028 Uiso d R 1 . .
H H8NB 0.9029 0.5212 -0.1223 0.028 Uiso d R 1 . .
H H8NC 1.0192 0.4900 -0.0990 0.028 Uiso d R 1 . .
C C32 0.8925(3) 0.3776(3) 0.1081(2) 0.0256(8) Uani d . 1 . .
H H32A 0.9713 0.3615 0.1320 0.031 Uiso calc R 1 . .
H H32B 0.8680 0.4359 0.1417 0.031 Uiso calc R 1 . .
C C33 0.8851(3) 0.4100(3) 0.0125(2) 0.0211(7) Uani d . 1 . .
H H33A 0.9140 0.3533 -0.0205 0.025 Uiso calc R 1 . .
H H33B 0.8058 0.4222 -0.0125 0.025 Uiso calc R 1 . .
C C34 0.9533(3) 0.5094(3) 0.0042(2) 0.0227(7) Uani d . 1 . .
H H34A 0.9156 0.5687 0.0277 0.027 Uiso calc R 1 . .
H H34B 1.0283 0.5018 0.0393 0.027 Uiso calc R 1 . .
O O1W 0.7384(3) 0.6872(2) 0.96956(19) 0.0235(6) Uani d D 1 . .
H H1WA 0.758(3) 0.737(3) 0.941(3) 0.028 Uiso d D 1 . .
H H1WB 0.714(3) 0.642(3) 0.929(2) 0.028 Uiso d D 1 . .
O O2W 0.6128(2) 0.1819(2) 0.91942(18) 0.0229(6) Uani d D 1 . .
H H2WA 0.602(3) 0.233(3) 0.951(2) 0.027 Uiso d D 1 . .
H H2WB 0.643(3) 0.137(3) 0.961(2) 0.027 Uiso d D 1 . .
O O3W 0.1322(2) 0.62023(18) 0.39603(17) 0.0344(6) Uani d . 1 . .
H H3WA 0.1263 0.6642 0.4344 0.041 Uiso d R 1 . .
H H3WB 0.1958 0.6413 0.3894 0.041 Uiso d R 1 . .
O O4W 0.2384(2) 0.0285(2) 0.56029(16) 0.0341(6) Uani d . 1 . .
H H4WA 0.2548 0.0046 0.6104 0.041 Uiso d R 1 . .
H H4WB 0.1736 0.0526 0.5567 0.041 Uiso d R 1 . .
O O5W 0.23614(19) 0.81030(18) 0.70209(15) 0.0255(5) Uani d . 1 . .
H H5WA 0.2315 0.7655 0.7401 0.031 Uiso d R 1 . .
H H5WB 0.1893 0.8010 0.6575 0.031 Uiso d R 1 . .
O O6W 0.0423(2) 0.73460(18) 0.90019(17) 0.0248(6) Uani d . 1 . .
H H6WA 0.0333 0.7759 0.9398 0.030 Uiso d R 1 . .
H H6WB 0.0965 0.7339 0.8728 0.030 Uiso d R 1 . .
O O7W 0.3576(2) 0.21434(19) 1.02412(16) 0.0246(6) Uani d . 1 . .
H H7WA 0.3553 0.2566 0.9833 0.030 Uiso d R 1 . .
H H7WB 0.2913 0.2219 1.0322 0.030 Uiso d R 1 . .

loop_
_atom_site_aniso_label
_atom_site_aniso_U_11
_atom_site_aniso_U_22
_atom_site_aniso_U_33
_atom_site_aniso_U_12
_atom_site_aniso_U_13
_atom_site_aniso_U_23
Zn1 0.0172(2) 0.0175(2) 0.0147(2) -0.00004(18) 0.00636(18) -0.00176(18)
O1 0.0188(15) 0.0194(14) 0.0159(15) -0.0038(11) 0.0052(12) -0.0028(10)
O2 0.0157(14) 0.0304(15) 0.0201(14) -0.0037(12) 0.0051(11) 0.0000(11)
O3 0.0209(13) 0.0257(14) 0.0201(14) -0.0004(11) 0.0062(11) -0.0026(11)
O4 0.0232(13) 0.0202(12) 0.0284(13) -0.0076(10) 0.0066(11) -0.0002(10)
O5 0.0300(15) 0.0262(14) 0.0145(14) -0.0010(12) 0.0109(11) -0.0053(11)
N1 0.0120(15) 0.0170(15) 0.0139(16) -0.0012(12) 0.0002(12) 0.0007(12)
C1 0.021(2) 0.0150(17) 0.0120(18) 0.0005(15) 0.0040(15) 0.0070(15)
C2 0.0155(19) 0.0157(17) 0.0150(19) 0.0014(15) 0.0012(15) 0.0042(15)
C3 0.0195(18) 0.0145(17) 0.0131(18) 0.0015(14) 0.0056(15) -0.0007(14)
C4 0.0175(18) 0.0148(17) 0.018(2) 0.0005(14) 0.0012(15) -0.0015(15)
C5 0.0159(18) 0.0174(18) 0.0179(19) 0.0000(14) 0.0011(14) -0.0027(14)
C6 0.0158(18) 0.0129(16) 0.0160(18) 0.0002(13) 0.0005(14) 0.0012(13)
C7 0.0126(17) 0.0239(19) 0.0219(19) -0.0018(14) 0.0060(14) 0.0017(15)
O6 0.0258(14) 0.0178(13) 0.0147(13) 0.0015(11) 0.0082(11) 0.0001(10)
O7 0.0216(14) 0.0236(13) 0.0220(14) 0.0079(11) 0.0061(11) 0.0087(11)
O8 0.0186(13) 0.0195(13) 0.0178(14) 0.0053(11) 0.0085(11) 0.0013(11)
O9 0.0195(14) 0.0183(13) 0.0198(15) 0.0033(11) 0.0022(11) 0.0034(11)
O10 0.0277(15) 0.0321(15) 0.0172(14) 0.0166(13) 0.0112(12) 0.0091(12)
N2 0.0138(17) 0.0142(15) 0.0156(18) 0.0011(12) 0.0033(14) -0.0003(13)
C8 0.0174(18) 0.0218(19) 0.0137(18) -0.0021(15) 0.0031(15) 0.0016(14)
C9 0.0158(19) 0.0171(18) 0.0101(18) -0.0024(15) -0.0007(15) 0.0017(14)
C10 0.0126(19) 0.0195(19) 0.015(2) 0.0044(15) 0.0004(16) 0.0004(15)
C11 0.0175(19) 0.0197(18) 0.0119(19) -0.0022(15) 0.0048(15) 0.0000(15)
C12 0.0136(18) 0.0149(18) 0.0086(17) 0.0021(14) 0.0011(14) -0.0003(13)
C13 0.0138(19) 0.0131(18) 0.015(2) -0.0035(14) 0.0010(16) 0.0011(14)
C14 0.0121(17) 0.0106(17) 0.020(2) -0.0004(14) 0.0035(15) -0.0019(15)
Zn2 0.0154(2) 0.0173(2) 0.0139(2) 0.00010(18) 0.00470(18) 0.00074(18)
O11 0.0136(12) 0.0253(13) 0.0206(13) 0.0047(10) 0.0050(10) 0.0058(11)
O12 0.0290(14) 0.0288(14) 0.0389(16) 0.0161(12) 0.0088(12) 0.0054(12)
O13 0.0168(15) 0.0226(14) 0.0173(15) 0.0064(11) 0.0077(12) 0.0060(11)
O14 0.0158(13) 0.0230(14) 0.0245(15) 0.0031(11) 0.0077(11) 0.0014(11)
O15 0.0270(15) 0.0259(14) 0.0190(14) 0.0017(12) 0.0059(11) 0.0054(11)
N3 0.0107(15) 0.0167(15) 0.0164(16) 0.0009(12) 0.0022(13) 0.0013(12)
C15 0.0166(17) 0.0193(18) 0.027(2) 0.0030(14) 0.0029(15) -0.0009(15)
C16 0.0121(17) 0.0185(18) 0.0161(18) -0.0037(13) 0.0031(14) 0.0002(14)
C17 0.0174(19) 0.0184(18) 0.0175(19) -0.0024(14) -0.0014(15) -0.0013(14)
C18 0.0199(19) 0.0203(18) 0.0108(18) -0.0099(15) 0.0046(14) 0.0016(15)
C19 0.0138(18) 0.0176(18) 0.019(2) -0.0024(14) 0.0049(15) -0.0027(15)
C20 0.0110(17) 0.0156(17) 0.0136(19) -0.0029(14) 0.0030(14) -0.0036(14)
C21 0.0142(19) 0.0151(17) 0.0166(19) -0.0002(15) 0.0005(15) -0.0001(16)
O16 0.0205(13) 0.0200(13) 0.0151(13) -0.0034(10) 0.0066(10) -0.0035(10)
O17 0.0182(13) 0.0217(13) 0.0143(12) -0.0060(10) 0.0017(10) -0.0027(10)
O18 0.0174(13) 0.0212(14) 0.0175(14) -0.0040(11) 0.0069(11) -0.0002(11)
O19 0.0216(14) 0.0296(15) 0.0204(15) -0.0100(12) 0.0054(12) -0.0081(12)
O20 0.0227(14) 0.0250(13) 0.0175(14) -0.0117(11) 0.0100(11) -0.0058(11)
N4 0.0140(16) 0.0165(16) 0.0088(16) 0.0002(13) 0.0015(13) -0.0002(12)
C22 0.0164(18) 0.0157(17) 0.0163(19) 0.0008(14) -0.0010(15) 0.0005(14)
C23 0.0122(18) 0.0100(16) 0.0163(19) -0.0009(14) 0.0000(15) 0.0025(14)
C24 0.0145(19) 0.0126(17) 0.016(2) -0.0009(15) 0.0025(16) -0.0018(14)
C25 0.0131(19) 0.0181(18) 0.0148(19) -0.0013(14) 0.0026(15) 0.0022(15)
C26 0.0147(19) 0.0146(18) 0.016(2) 0.0007(14) 0.0013(15) -0.0042(14)
C27 0.0102(18) 0.0130(18) 0.013(2) -0.0021(14) -0.0014(15) 0.0024(14)
C28 0.0132(18) 0.0172(18) 0.0170(19) 0.0023(15) 0.0027(15) -0.0020(15)
N5 0.0171(15) 0.0196(15) 0.0254(18) 0.0002(12) 0.0016(13) -0.0045(13)
N6 0.0213(15) 0.0205(14) 0.0260(15) 0.0038(12) 0.0069(12) 0.0013(12)
C29 0.0233(18) 0.0172(17) 0.0216(17) -0.0001(14) 0.0030(14) 0.0024(14)
C30 0.0160(17) 0.0241(18) 0.026(2) 0.0000(14) 0.0006(15) 0.0039(15)
C31 0.0167(18) 0.0242(19) 0.0222(19) 0.0006(15) 0.0002(15) 0.0004(15)
N7 0.0214(16) 0.0316(17) 0.0272(17) 0.0113(14) 0.0080(13) 0.0018(14)
N8 0.0185(16) 0.0197(15) 0.0299(19) 0.0001(12) -0.0005(13) -0.0035(13)
C32 0.0252(19) 0.031(2) 0.0220(18) 0.0004(16) 0.0073(15) -0.0004(15)
C33 0.0190(18) 0.0220(17) 0.0216(18) 0.0035(15) 0.0005(14) -0.0013(15)
C34 0.0241(18) 0.0264(18) 0.0170(17) -0.0012(15) 0.0017(14) -0.0004(14)
O1W 0.0332(15) 0.0187(14) 0.0200(15) -0.0064(12) 0.0090(12) -0.0002(11)
O2W 0.0331(16) 0.0172(13) 0.0185(15) 0.0068(11) 0.0044(12) 0.0023(11)
O3W 0.0301(14) 0.0278(14) 0.0491(17) -0.0086(12) 0.0184(13) -0.0109(12)
O4W 0.0255(14) 0.0562(18) 0.0217(13) 0.0094(13) 0.0067(11) -0.0025(13)
O5W 0.0251(13) 0.0329(14) 0.0172(12) -0.0035(11) -0.0009(10) 0.0069(10)
O6W 0.0275(14) 0.0194(13) 0.0301(15) 0.0026(11) 0.0126(12) 0.0022(11)
O7W 0.0204(13) 0.0264(13) 0.0277(15) -0.0008(11) 0.0058(11) -0.0004(11)

loop_
_atom_type_symbol
_atom_type_description
_atom_type_scat_dispersion_real
_atom_type_scat_dispersion_imag
_atom_type_scat_source
C C 0.0033 0.0016 'International Tables Vol C Tables 4.2.6.8 and 6.1.1.4'
H H 0.0000 0.0000 'International Tables Vol C Tables 4.2.6.8 and 6.1.1.4'
N N 0.0061 0.0033 'International Tables Vol C Tables 4.2.6.8 and 6.1.1.4'
O O 0.0106 0.0060 'International Tables Vol C Tables 4.2.6.8 and 6.1.1.4'
Zn Zn 0.2839 1.4301 'International Tables Vol C Tables 4.2.6.8 and 6.1.1.4'

loop_
_geom_angle_atom_site_label_1
_geom_angle_atom_site_label_2
_geom_angle_atom_site_label_3
_geom_angle_site_symmetry_1
_geom_angle_site_symmetry_3
_geom_angle
_geom_angle_publ_flag
N2 Zn1 N1 . . 157.03(13) ?
N2 Zn1 O1 . . 124.02(12) ?
N1 Zn1 O1 . . 78.86(12) ?
N2 Zn1 O6 . . 76.72(11) ?
N1 Zn1 O6 . . 105.64(11) ?
O1 Zn1 O6 . . 94.67(10) ?
N2 Zn1 O8 . . 76.36(11) ?
N1 Zn1 O8 . . 102.43(11) ?
O1 Zn1 O8 . . 93.39(10) ?
O6 Zn1 O8 . . 151.79(10) ?
N2 Zn1 O3 . . 84.80(11) ?
N1 Zn1 O3 . . 72.27(11) ?
O1 Zn1 O3 . . 150.12(9) ?
O6 Zn1 O3 . . 100.28(9) ?
O8 Zn1 O3 . . 85.54(9) ?
C1 O1 Zn1 . . 115.0(2) ?
C7 O3 Zn1 . . 111.5(2) ?
C4 O5 H5O . . 118(3) ?
C6 N1 C2 . . 119.6(3) ?
C6 N1 Zn1 . . 124.1(2) ?
C2 N1 Zn1 . . 116.2(2) ?
O2 C1 O1 . . 124.6(4) ?
O2 C1 C2 . . 119.5(4) ?
O1 C1 C2 . . 115.8(3) ?
N1 C2 C3 . . 121.9(3) ?
N1 C2 C1 . . 112.8(3) ?
C3 C2 C1 . . 125.2(3) ?
C2 C3 C4 . . 119.2(4) ?
C2 C3 H3A . . 120.4 ?
C4 C3 H3A . . 120.4 ?
O5 C4 C3 . . 124.0(3) ?
O5 C4 C5 . . 117.7(3) ?
C3 C4 C5 . . 118.2(3) ?
C6 C5 C4 . . 119.0(4) ?
C6 C5 H5A . . 120.5 ?
C4 C5 H5A . . 120.5 ?
N1 C6 C5 . . 121.7(3) ?
N1 C6 C7 . . 113.7(3) ?
C5 C6 C7 . . 124.5(3) ?
O4 C7 O3 . . 126.5(3) ?
O4 C7 C6 . . 117.4(3) ?
O3 C7 C6 . . 115.8(3) ?
C8 O6 Zn1 . . 114.8(2) ?
C14 O8 Zn1 . . 114.3(2) ?
C11 O10 H10O . . 111.1 ?
C9 N2 C13 . . 120.7(3) ?
C9 N2 Zn1 . . 118.8(3) ?
C13 N2 Zn1 . . 119.7(3) ?
O7 C8 O6 . . 125.9(4) ?
O7 C8 C9 . . 118.2(3) ?
O6 C8 C9 . . 115.9(3) ?
N2 C9 C10 . . 121.5(3) ?
N2 C9 C8 . . 112.9(3) ?
C10 C9 C8 . . 125.6(3) ?
C9 C10 C11 . . 117.3(3) ?
C9 C10 H10A . . 121.3 ?
C11 C10 H10A . . 121.3 ?
O10 C11 C12 . . 118.6(4) ?
O10 C11 C10 . . 120.9(3) ?
C12 C11 C10 . . 120.5(4) ?
C13 C12 C11 . . 118.0(4) ?
C13 C12 H12A . . 121.0 ?
C11 C12 H12A . . 121.0 ?
N2 C13 C12 . . 121.9(3) ?
N2 C13 C14 . . 113.1(3) ?
C12 C13 C14 . . 125.0(3) ?
O9 C14 O8 . . 125.3(3) ?
O9 C14 C13 . . 119.2(3) ?
O8 C14 C13 . . 115.5(3) ?
N3 Zn2 N4 . . 160.29(12) ?
N3 Zn2 O13 . . 77.85(11) ?
N4 Zn2 O13 . . 121.86(11) ?
N3 Zn2 O18 . . 103.62(11) ?
N4 Zn2 O18 . . 76.93(11) ?
O13 Zn2 O18 . . 95.44(10) ?
N3 Zn2 O16 . . 105.86(11) ?
N4 Zn2 O16 . . 75.45(11) ?
O13 Zn2 O16 . . 90.48(10) ?
O18 Zn2 O16 . . 150.52(10) ?
N3 Zn2 O11 . . 74.19(10) ?
N4 Zn2 O11 . . 86.11(11) ?
O13 Zn2 O11 . . 152.03(10) ?
O18 Zn2 O11 . . 90.70(10) ?
O16 Zn2 O11 . . 97.49(9) ?
C15 O11 Zn2 . . 113.1(2) ?
C21 O13 Zn2 . . 115.0(2) ?
C18 O15 H15O . . 111(2) ?
C16 N3 C20 . . 119.4(3) ?
C16 N3 Zn2 . . 123.0(2) ?
C20 N3 Zn2 . . 117.6(2) ?
O12 C15 O11 . . 127.3(3) ?
O12 C15 C16 . . 117.4(3) ?
O11 C15 C16 . . 115.2(3) ?
N3 C16 C17 . . 122.4(3) ?
N3 C16 C15 . . 114.2(3) ?
C17 C16 C15 . . 123.3(3) ?
C16 C17 C18 . . 118.4(4) ?
C16 C17 H17A . . 120.8 ?
C18 C17 H17A . . 120.8 ?
O15 C18 C17 . . 117.4(3) ?
O15 C18 C19 . . 123.2(3) ?
C17 C18 C19 . . 119.4(3) ?
C20 C19 C18 . . 118.7(3) ?
C20 C19 H19A . . 120.6 ?
C18 C19 H19A . . 120.6 ?
N3 C20 C19 . . 121.6(3) ?
N3 C20 C21 . . 113.5(3) ?
C19 C20 C21 . . 124.8(3) ?
O14 C21 O13 . . 125.3(4) ?
O14 C21 C20 . . 119.4(3) ?
O13 C21 C20 . . 115.2(3) ?
C22 O16 Zn2 . . 113.5(2) ?
C28 O18 Zn2 . . 115.0(2) ?
C25 O20 H20O . . 118.6 ?
C23 N4 C27 . . 120.3(3) ?
C23 N4 Zn2 . . 120.0(3) ?
C27 N4 Zn2 . . 117.9(2) ?
O17 C22 O16 . . 125.6(3) ?
O17 C22 C23 . . 118.3(3) ?
O16 C22 C23 . . 116.1(3) ?
N4 C23 C24 . . 121.9(3) ?
N4 C23 C22 . . 112.6(3) ?
C24 C23 C22 . . 125.5(3) ?
C23 C24 C25 . . 118.5(3) ?
C23 C24 H24A . . 120.7 ?
C25 C24 H24A . . 120.7 ?
O20 C25 C26 . . 118.4(4) ?
O20 C25 C24 . . 122.1(3) ?
C26 C25 C24 . . 119.6(4) ?
C27 C26 C25 . . 117.9(4) ?
C27 C26 H26A . . 121.0 ?
C25 C26 H26A . . 121.0 ?
N4 C27 C26 . . 121.8(3) ?
N4 C27 C28 . . 113.1(3) ?
C26 C27 C28 . . 125.1(3) ?
O19 C28 O18 . . 124.8(4) ?
O19 C28 C27 . . 119.6(3) ?
O18 C28 C27 . . 115.5(3) ?
C29 N5 H5NA . . 115.7 ?
C29 N5 H5NB . . 105.8 ?
H5NA N5 H5NB . . 87.5 ?
C29 N5 H5NC . . 114.7 ?
H5NA N5 H5NC . . 114.9 ?
H5NB N5 H5NC . . 114.9 ?
C31 N6 H6NA . . 106.5 ?
C31 N6 H6NB . . 109.8 ?
H6NA N6 H6NB . . 114.9 ?
C31 N6 H6NC . . 100.1 ?
H6NA N6 H6NC . . 114.0 ?
H6NB N6 H6NC . . 110.4 ?
N5 C29 C30 . . 110.7(3) ?
N5 C29 H29A . . 109.5 ?
C30 C29 H29A . . 109.5 ?
N5 C29 H29B . . 109.5 ?
C30 C29 H29B . . 109.5 ?
H29A C29 H29B . . 108.1 ?
C29 C30 C31 . . 114.7(3) ?
C29 C30 H30A . . 108.6 ?
C31 C30 H30A . . 108.6 ?
C29 C30 H30B . . 108.6 ?
C31 C30 H30B . . 108.6 ?
H30A C30 H30B . . 107.6 ?
N6 C31 C30 . . 113.8(3) ?
N6 C31 H31A . . 108.8 ?
C30 C31 H31A . . 108.8 ?
N6 C31 H31B . . 108.8 ?
C30 C31 H31B . . 108.8 ?
H31A C31 H31B . . 107.7 ?
C32 N7 H7NA . . 96.1 ?
C32 N7 H7NB . . 100.6 ?
H7NA N7 H7NB . . 118.2 ?
C32 N7 H7NC . . 104.9 ?
H7NA N7 H7NC . . 139.3 ?
H7NB N7 H7NC . . 91.9 ?
C34 N8 H8NA . . 100.1 ?
C34 N8 H8NB . . 110.0 ?
H8NA N8 H8NB . . 111.4 ?
C34 N8 H8NC . . 104.7 ?
H8NA N8 H8NC . . 117.7 ?
H8NB N8 H8NC . . 111.9 ?
N7 C32 C33 . . 111.3(3) ?
N7 C32 H32A . . 109.4 ?
C33 C32 H32A . . 109.4 ?
N7 C32 H32B . . 109.4 ?
C33 C32 H32B . . 109.4 ?
H32A C32 H32B . . 108.0 ?
C34 C33 C32 . . 110.8(3) ?
C34 C33 H33A . . 109.5 ?
C32 C33 H33A . . 109.5 ?
C34 C33 H33B . . 109.5 ?
C32 C33 H33B . . 109.5 ?
H33A C33 H33B . . 108.1 ?
N8 C34 C33 . . 112.4(3) ?
N8 C34 H34A . . 109.1 ?
C33 C34 H34A . . 109.1 ?
N8 C34 H34B . . 109.1 ?
C33 C34 H34B . . 109.1 ?
H34A C34 H34B . . 107.9 ?
H1WA O1W H1WB . . 102(4) ?
H2WA O2W H2WB . . 100(4) ?
H3WA O3W H3WB . . 93.0 ?
H4WA O4W H4WB . . 106.5 ?
H5WA O5W H5WB . . 112.4 ?
H6WA O6W H6WB . . 126.0 ?
H7WA O7W H7WB . . 97.0 ?

loop_
_geom_bond_atom_site_label_1
_geom_bond_atom_site_label_2
_geom_bond_site_symmetry_2
_geom_bond_distance
_geom_bond_publ_flag
Zn1 N1 . 2.012(3) y
Zn1 N2 . 1.999(3) y
Zn1 O1 . 2.081(3) y
Zn1 O3 . 2.424(3) y
Zn1 O6 . 2.155(3) y
Zn1 O8 . 2.201(3) y
O1 C1 . 1.282(5) ?
O2 C1 . 1.247(5) ?
O3 C7 . 1.257(4) ?
O4 C7 . 1.254(4) ?
O5 C4 . 1.330(5) ?
O5 H5O . 0.82(3) ?
N1 C6 . 1.345(4) ?
N1 C2 . 1.345(5) ?
C1 C2 . 1.508(5) ?
C2 C3 . 1.374(5) ?
C3 C4 . 1.399(5) ?
C3 H3A . 0.9300 ?
C4 C5 . 1.404(5) ?
C5 C6 . 1.377(5) ?
C5 H5A . 0.9300 ?
C6 C7 . 1.519(5) ?
O6 C8 . 1.259(4) ?
O7 C8 . 1.256(5) ?
O8 C14 . 1.283(4) ?
O9 C14 . 1.235(4) ?
O10 C11 . 1.349(5) ?
O10 H10O . 0.8881 ?
N2 C9 . 1.335(5) ?
N2 C13 . 1.345(5) ?
C8 C9 . 1.510(5) ?
C9 C10 . 1.394(5) ?
C10 C11 . 1.412(5) ?
C10 H10A . 0.9300 ?
C11 C12 . 1.386(5) ?
C12 C13 . 1.380(5) ?
C12 H12A . 0.9300 ?
C13 C14 . 1.518(5) ?
Zn2 N3 . 2.001(3) y
Zn2 N4 . 2.007(3) y
Zn2 O11 . 2.331(2) y
Zn2 O13 . 2.135(3) y
Zn2 O16 . 2.234(3) y
Zn2 O18 . 2.149(3) y
O11 C15 . 1.283(4) ?
O12 C15 . 1.229(4) ?
O13 C21 . 1.272(5) ?
O14 C21 . 1.244(5) ?
O15 C18 . 1.351(4) ?
O15 H15O . 0.88(2) ?
N3 C16 . 1.340(4) ?
N3 C20 . 1.344(5) ?
C15 C16 . 1.526(5) ?
C16 C17 . 1.376(5) ?
C17 C18 . 1.389(5) ?
C17 H17A . 0.9300 ?
C18 C19 . 1.391(5) ?
C19 C20 . 1.384(5) ?
C19 H19A . 0.9300 ?
C20 C21 . 1.513(5) ?
O16 C22 . 1.260(4) ?
O17 C22 . 1.259(4) ?
O18 C28 . 1.271(4) ?
O19 C28 . 1.246(4) ?
O20 C25 . 1.340(5) ?
O20 H20O . 0.8504 ?
N4 C23 . 1.331(5) ?
N4 C27 . 1.340(5) ?
C22 C23 . 1.533(5) ?
C23 C24 . 1.362(5) ?
C24 C25 . 1.401(5) ?
C24 H24A . 0.9300 ?
C25 C26 . 1.390(5) ?
C26 C27 . 1.378(6) ?
C26 H26A . 0.9300 ?
C27 C28 . 1.506(5) ?
N5 C29 . 1.497(4) ?
N5 H5NA . 0.8599 ?
N5 H5NB . 0.8600 ?
N5 H5NC . 0.8601 ?
N6 C31 . 1.489(4) ?
N6 H6NA . 0.8601 ?
N6 H6NB . 0.8600 ?
N6 H6NC . 0.8599 ?
C29 C30 . 1.501(4) ?
C29 H29A . 0.9700 ?
C29 H29B . 0.9700 ?
C30 C31 . 1.528(5) ?
C30 H30A . 0.9700 ?
C30 H30B . 0.9700 ?
C31 H31A . 0.9700 ?
C31 H31B . 0.9700 ?
N7 C32 . 1.488(4) ?
N7 H7NA . 0.8601 ?
N7 H7NB . 0.8600 ?
N7 H7NC . 0.8599 ?
N8 C34 . 1.475(4) ?
N8 H8NA . 0.8601 ?
N8 H8NB . 0.8600 ?
N8 H8NC . 0.8598 ?
C32 C33 . 1.512(5) ?
C32 H32A . 0.9700 ?
C32 H32B . 0.9700 ?
C33 C34 . 1.510(5) ?
C33 H33A . 0.9700 ?
C33 H33B . 0.9700 ?
C34 H34A . 0.9700 ?
C34 H34B . 0.9700 ?
O1W H1WA . 0.81(3) ?
O1W H1WB . 0.86(3) ?
O2W H2WA . 0.84(3) ?
O2W H2WB . 0.89(3) ?
O3W H3WA . 0.8200 ?
O3W H3WB . 0.8199 ?
O4W H4WA . 0.8200 ?
O4W H4WB . 0.8200 ?
O5W H5WA . 0.8199 ?
O5W H5WB . 0.8200 ?
O6W H6WA . 0.8200 ?
O6W H6WB . 0.8200 ?
O7W H7WA . 0.8201 ?
O7W H7WB . 0.8200 ?

loop_
_geom_hbond_atom_site_label_D
_geom_hbond_atom_site_label_H
_geom_hbond_atom_site_label_A
_geom_hbond_site_symmetry_A
_geom_hbond_distance_DH
_geom_hbond_distance_HA
_geom_hbond_distance_DA
_geom_hbond_angle_DHA
_geom_hbond_publ_flag
O5 H5O O1W 2_564 0.82(4) 1.79(4) 2.577(5) 162(3) y
O10 H10O O12 1_565 0.89 1.73 2.613(4) 170 y
O15 H15O O2W 2_455 0.88(4) 1.73(4) 2.600(4) 170(4) y
O20 H20O O4 1_555 0.85 1.80 2.600(3) 156 y
N5 H5NA O14 2_654 0.86 2.16 3.019(4) 176 y
N5 H5NB O4W 1_555 0.86 1.94 2.804(4) 176 y
N5 H5NC O4 2_554 0.86 2.23 3.019(4) 152 y
N5 H5NC O7W 2_554 0.86 2.44 2.843(4) 110 ?
N6 H6NA O14 1_654 0.86 2.03 2.870(4) 164 y
N6 H6NB O5W 2_564 0.86 1.94 2.796(3) 174 y
N6 H6NC O9 1_554 0.86 1.93 2.771(4) 164 y
N7 H7NA O16 1_654 0.86 2.15 2.943(4) 153 y
N7 H7NB O19 2_654 0.86 1.99 2.714(4) 141 y
N7 H7NC O9 1_554 0.86 2.14 2.991(4) 169 y
N8 H8NA O6W 1_654 0.86 1.89 2.724(4) 164 y
N8 H8NB O2 1_554 0.86 2.00 2.828(4) 160 y
N8 H8NC O3W 2_664 0.86 1.94 2.791(4) 169 y
O1W H1WA O18 1_665 0.82(4) 1.90(4) 2.701(4) 164(4) y
O1W H1WB O1 1_555 0.86(3) 1.84(4) 2.690(4) 171(4) y
O2W H2WA O8 1_555 0.83(4) 1.94(4) 2.738(4) 163(3) y
O2W H2WB O13 1_655 0.89(3) 1.81(3) 2.688(4) 171(3) y
O3W H3WA O17 2_564 0.82 2.05 2.873(4) 179 y
O3W H3WB O3 2_564 0.82 2.14 2.950(3) 172 y
O4W H4WA O20 1_555 0.82 2.32 2.876(4) 126 y
O4W H4WB O11 2_554 0.82 2.06 2.862(3) 167 y
O5W H5WA O7 1_555 0.82 1.94 2.717(3) 158 y
O5W H5WB O17 2_564 0.82 2.05 2.846(3) 165 y
O6W H6WA O11 1_565 0.82 1.94 2.755(4) 169 y
O6W H6WB O7 1_555 0.82 1.96 2.726(3) 154 y
O7W H7WA O3 1_555 0.82 2.03 2.829(3) 164 y
O7W H7WB O17 1_555 0.82 2.14 2.953(3) 170 y
C12 H12A O6 2_565 0.93 2.33 3.209(5) 157 y
C26 H26A O16 2_554 0.93 2.56 3.448(5) 160 ?
C31 H31A O6 2_564 0.97 2.54 3.398(5) 148 ?
C31 H31B O19 2_654 0.97 2.44 3.400(4) 170 ?
C32 H32B O2 2_564 0.97 2.37 3.213(4) 145 y

loop_
_geom_torsion_atom_site_label_1
_geom_torsion_atom_site_label_2
_geom_torsion_atom_site_label_3
_geom_torsion_atom_site_label_4
_geom_torsion_site_symmetry_1
_geom_torsion_site_symmetry_2
_geom_torsion_site_symmetry_3
_geom_torsion_site_symmetry_4
_geom_torsion
_geom_torsion_publ_flag
N2 Zn1 O1 C1 . . . . 179.8(2) ?
N1 Zn1 O1 C1 . . . . 2.0(3) ?
O6 Zn1 O1 C1 . . . . -103.1(3) ?
O8 Zn1 O1 C1 . . . . 104.0(3) ?
O3 Zn1 O1 C1 . . . . 17.0(4) ?
N2 Zn1 O3 C7 . . . . -174.3(2) ?
N1 Zn1 O3 C7 . . . . 6.9(2) ?
O1 Zn1 O3 C7 . . . . -8.6(3) ?
O6 Zn1 O3 C7 . . . . 110.2(2) ?
O8 Zn1 O3 C7 . . . . -97.7(2) ?
N2 Zn1 N1 C6 . . . . 1.0(5) ?
O1 Zn1 N1 C6 . . . . 176.4(3) ?
O6 Zn1 N1 C6 . . . . -91.9(3) ?
O8 Zn1 N1 C6 . . . . 85.3(3) ?
O3 Zn1 N1 C6 . . . . 4.2(3) ?
N2 Zn1 N1 C2 . . . . 176.2(3) ?
O1 Zn1 N1 C2 . . . . -8.4(2) ?
O6 Zn1 N1 C2 . . . . 83.3(3) ?
O8 Zn1 N1 C2 . . . . -99.5(3) ?
O3 Zn1 N1 C2 . . . . 179.4(3) ?
Zn1 O1 C1 O2 . . . . -171.5(3) ?
Zn1 O1 C1 C2 . . . . 4.1(4) ?
C6 N1 C2 C3 . . . . 4.8(5) ?
Zn1 N1 C2 C3 . . . . -170.6(3) ?
C6 N1 C2 C1 . . . . -171.9(3) ?
Zn1 N1 C2 C1 . . . . 12.7(4) ?
O2 C1 C2 N1 . . . . 164.8(3) ?
O1 C1 C2 N1 . . . . -11.0(5) ?
O2 C1 C2 C3 . . . . -11.8(6) ?
O1 C1 C2 C3 . . . . 172.5(3) ?
N1 C2 C3 C4 . . . . -0.2(5) ?
C1 C2 C3 C4 . . . . 176.0(3) ?
C2 C3 C4 O5 . . . . 178.2(4) ?
C2 C3 C4 C5 . . . . -4.5(5) ?
O5 C4 C5 C6 . . . . -177.8(3) ?
C3 C4 C5 C6 . . . . 4.8(5) ?
C2 N1 C6 C5 . . . . -4.5(5) ?
Zn1 N1 C6 C5 . . . . 170.6(3) ?
C2 N1 C6 C7 . . . . 171.9(3) ?
Zn1 N1 C6 C7 . . . . -13.1(4) ?
C4 C5 C6 N1 . . . . -0.3(5) ?
C4 C5 C6 C7 . . . . -176.3(3) ?
Zn1 O3 C7 O4 . . . . 159.6(3) ?
Zn1 O3 C7 C6 . . . . -15.2(4) ?
N1 C6 C7 O4 . . . . -156.3(3) ?
C5 C6 C7 O4 . . . . 19.9(5) ?
N1 C6 C7 O3 . . . . 18.9(4) ?
C5 C6 C7 O3 . . . . -164.8(3) ?
N2 Zn1 O6 C8 . . . . -7.6(3) ?
N1 Zn1 O6 C8 . . . . 148.8(3) ?
O1 Zn1 O6 C8 . . . . -131.5(3) ?
O8 Zn1 O6 C8 . . . . -25.3(4) ?
O3 Zn1 O6 C8 . . . . 74.5(3) ?
N2 Zn1 O8 C14 . . . . 5.6(2) ?
N1 Zn1 O8 C14 . . . . -150.9(2) ?
O1 Zn1 O8 C14 . . . . 129.8(2) ?
O6 Zn1 O8 C14 . . . . 23.4(4) ?
O3 Zn1 O8 C14 . . . . -80.1(2) ?
N1 Zn1 N2 C9 . . . . -90.0(4) ?
O1 Zn1 N2 C9 . . . . 95.5(3) ?
O6 Zn1 N2 C9 . . . . 8.8(3) ?
O8 Zn1 N2 C9 . . . . -179.7(3) ?
O3 Zn1 N2 C9 . . . . -93.1(3) ?
N1 Zn1 N2 C13 . . . . 80.0(4) ?
O1 Zn1 N2 C13 . . . . -94.5(3) ?
O6 Zn1 N2 C13 . . . . 178.8(3) ?
O8 Zn1 N2 C13 . . . . -9.7(3) ?
O3 Zn1 N2 C13 . . . . 77.0(3) ?
Zn1 O6 C8 O7 . . . . -176.1(3) ?
Zn1 O6 C8 C9 . . . . 5.3(4) ?
C13 N2 C9 C10 . . . . 1.2(5) ?
Zn1 N2 C9 C10 . . . . 171.1(3) ?
C13 N2 C9 C8 . . . . -178.6(3) ?
Zn1 N2 C9 C8 . . . . -8.7(4) ?
O7 C8 C9 N2 . . . . -176.9(3) ?
O6 C8 C9 N2 . . . . 1.7(5) ?
O7 C8 C9 C10 . . . . 3.2(6) ?
O6 C8 C9 C10 . . . . -178.1(4) ?
N2 C9 C10 C11 . . . . -3.0(5) ?
C8 C9 C10 C11 . . . . 176.9(3) ?
C9 C10 C11 O10 . . . . -179.6(3) ?
C9 C10 C11 C12 . . . . 2.5(5) ?
O10 C11 C12 C13 . . . . -178.3(3) ?
C10 C11 C12 C13 . . . . -0.4(5) ?
C9 N2 C13 C12 . . . . 1.1(5) ?
Zn1 N2 C13 C12 . . . . -168.7(3) ?
C9 N2 C13 C14 . . . . -178.3(3) ?
Zn1 N2 C13 C14 . . . . 11.9(4) ?
C11 C12 C13 N2 . . . . -1.5(5) ?
C11 C12 C13 C14 . . . . 177.8(3) ?
Zn1 O8 C14 O9 . . . . -179.1(3) ?
Zn1 O8 C14 C13 . . . . -1.3(4) ?
N2 C13 C14 O9 . . . . 171.6(3) ?
C12 C13 C14 O9 . . . . -7.8(5) ?
N2 C13 C14 O8 . . . . -6.4(4) ?
C12 C13 C14 O8 . . . . 174.3(3) ?
N3 Zn2 O11 C15 . . . . 3.9(2) ?
N4 Zn2 O11 C15 . . . . -176.9(2) ?
O13 Zn2 O11 C15 . . . . 3.0(4) ?
O18 Zn2 O11 C15 . . . . -100.0(2) ?
O16 Zn2 O11 C15 . . . . 108.4(2) ?
N3 Zn2 O13 C21 . . . . -3.4(3) ?
N4 Zn2 O13 C21 . . . . 177.4(3) ?
O18 Zn2 O13 C21 . . . . 99.4(3) ?
O16 Zn2 O13 C21 . . . . -109.5(3) ?
O11 Zn2 O13 C21 . . . . -2.4(4) ?
N4 Zn2 N3 C16 . . . . -2.9(5) ?
O13 Zn2 N3 C16 . . . . 179.0(3) ?
O18 Zn2 N3 C16 . . . . 86.3(3) ?
O16 Zn2 N3 C16 . . . . -94.0(3) ?
O11 Zn2 N3 C16 . . . . -0.5(3) ?
N4 Zn2 N3 C20 . . . . 175.3(3) ?
O13 Zn2 N3 C20 . . . . -2.8(2) ?
O18 Zn2 N3 C20 . . . . -95.5(3) ?
O16 Zn2 N3 C20 . . . . 84.2(3) ?
O11 Zn2 N3 C20 . . . . 177.7(3) ?
Zn2 O11 C15 O12 . . . . 172.8(3) ?
Zn2 O11 C15 C16 . . . . -6.2(4) ?
C20 N3 C16 C17 . . . . -2.2(5) ?
Zn2 N3 C16 C17 . . . . 175.9(3) ?
C20 N3 C16 C15 . . . . 179.4(3) ?
Zn2 N3 C16 C15 . . . . -2.5(4) ?
O12 C15 C16 N3 . . . . -173.1(3) ?
O11 C15 C16 N3 . . . . 6.0(4) ?
O12 C15 C16 C17 . . . . 8.5(5) ?
O11 C15 C16 C17 . . . . -172.4(3) ?
N3 C16 C17 C18 . . . . -0.4(5) ?
C15 C16 C17 C18 . . . . 177.8(3) ?
C16 C17 C18 O15 . . . . -178.3(3) ?
C16 C17 C18 C19 . . . . 1.6(5) ?
O15 C18 C19 C20 . . . . 179.7(3) ?
C17 C18 C19 C20 . . . . -0.2(5) ?
C16 N3 C20 C19 . . . . 3.7(5) ?
Zn2 N3 C20 C19 . . . . -174.5(3) ?
C16 N3 C20 C21 . . . . -174.2(3) ?
Zn2 N3 C20 C21 . . . . 7.6(4) ?
C18 C19 C20 N3 . . . . -2.5(5) ?
C18 C19 C20 C21 . . . . 175.1(3) ?
Zn2 O13 C21 O14 . . . . -168.6(3) ?
Zn2 O13 C21 C20 . . . . 8.2(4) ?
N3 C20 C21 O14 . . . . 166.5(3) ?
C19 C20 C21 O14 . . . . -11.3(6) ?
N3 C20 C21 O13 . . . . -10.5(5) ?
C19 C20 C21 O13 . . . . 171.7(3) ?
N3 Zn2 O16 C22 . . . . 148.1(2) ?
N4 Zn2 O16 C22 . . . . -11.5(2) ?
O13 Zn2 O16 C22 . . . . -134.4(2) ?
O18 Zn2 O16 C22 . . . . -32.4(3) ?
O11 Zn2 O16 C22 . . . . 72.5(2) ?
N3 Zn2 O18 C28 . . . . -154.0(3) ?
N4 Zn2 O18 C28 . . . . 5.7(3) ?
O13 Zn2 O18 C28 . . . . 127.2(3) ?
O16 Zn2 O18 C28 . . . . 26.5(4) ?
O11 Zn2 O18 C28 . . . . -80.1(3) ?
N3 Zn2 N4 C23 . . . . -81.9(5) ?
O13 Zn2 N4 C23 . . . . 95.9(3) ?
O18 Zn2 N4 C23 . . . . -175.8(3) ?
O16 Zn2 N4 C23 . . . . 14.6(3) ?
O11 Zn2 N4 C23 . . . . -84.2(3) ?
N3 Zn2 N4 C27 . . . . 82.8(5) ?
O13 Zn2 N4 C27 . . . . -99.5(3) ?
O18 Zn2 N4 C27 . . . . -11.2(3) ?
O16 Zn2 N4 C27 . . . . 179.2(3) ?
O11 Zn2 N4 C27 . . . . 80.4(3) ?
Zn2 O16 C22 O17 . . . . -174.4(3) ?
Zn2 O16 C22 C23 . . . . 7.3(4) ?
C27 N4 C23 C24 . . . . -0.9(5) ?
Zn2 N4 C23 C24 . . . . 163.4(3) ?
C27 N4 C23 C22 . . . . -179.5(3) ?
Zn2 N4 C23 C22 . . . . -15.2(4) ?
O17 C22 C23 N4 . . . . -174.4(3) ?
O16 C22 C23 N4 . . . . 4.0(4) ?
O17 C22 C23 C24 . . . . 7.0(5) ?
O16 C22 C23 C24 . . . . -174.5(3) ?
N4 C23 C24 C25 . . . . 0.2(5) ?
C22 C23 C24 C25 . . . . 178.5(3) ?
C23 C24 C25 O20 . . . . 179.6(3) ?
C23 C24 C25 C26 . . . . 0.8(5) ?
O20 C25 C26 C27 . . . . -179.8(3) ?
C24 C25 C26 C27 . . . . -1.1(5) ?
C23 N4 C27 C26 . . . . 0.7(5) ?
Zn2 N4 C27 C26 . . . . -163.9(3) ?
C23 N4 C27 C28 . . . . 179.0(3) ?
Zn2 N4 C27 C28 . . . . 14.4(4) ?
C25 C26 C27 N4 . . . . 0.3(5) ?
C25 C26 C27 C28 . . . . -177.8(3) ?
Zn2 O18 C28 O19 . . . . -177.3(3) ?
Zn2 O18 C28 C27 . . . . 0.0(4) ?
N4 C27 C28 O19 . . . . 168.4(3) ?
C26 C27 C28 O19 . . . . -13.3(6) ?
N4 C27 C28 O18 . . . . -9.1(5) ?
C26 C27 C28 O18 . . . . 169.2(3) ?
N5 C29 C30 C31 . . . . -175.7(3) ?
C29 C30 C31 N6 . . . . -81.2(4) ?
N7 C32 C33 C34 . . . . 176.7(3) ?
C32 C33 C34 N8 . . . . 169.1(3) ?
